data_7200413
loop_
_publ_author_name
'Volkringer, Christophe'
'Loiseau, Thierry'
'Marrot, J\'er\^ome'
'F\'erey, G\'erard'

_publ_section_title
;
 A MOF-type magnesium benzene-1,3,5-tribenzoate with two-fold
 interpenetrated ReO3 nets
;
_journal_issue 1
_journal_name_full CrystEngComm
_journal_page_first 58
_journal_paper_doi 10.1039/b814943g
_journal_volume 11
_journal_year 2009
_chemical_formula_sum 'C40 H28 Mg2 O13'
_chemical_formula_weight 765.24
_chemical_name_systematic
;
?
;
_space_group_IT_number 148
_symmetry_cell_setting trigonal
_symmetry_space_group_name_Hall '-R 3'
_symmetry_space_group_name_H-M 'R -3 :H'
_atom_sites_solution_hydrogens geom
_atom_sites_solution_primary direct
_atom_sites_solution_secondary difmap
_audit_creation_method SHELXL-97
_cell_angle_alpha 90.00
_cell_angle_beta 90.00
_cell_angle_gamma 120.00
_cell_formula_units_Z 36
_cell_length_a 38.3092(6)
_cell_length_b 38.3092(6)
_cell_length_c 47.3977(13)
_cell_measurement_reflns_used 8863
_cell_measurement_temperature 296(2)
_cell_measurement_theta_max 18.76
_cell_measurement_theta_min 2.23
_cell_volume 60241(2)
_computing_cell_refinement 'Bruker APEX2'
_computing_data_collection 'Bruker APEX2'
_computing_data_reduction 'Bruker SAINT'
_computing_molecular_graphics 'Bruker SHELXTL'
_computing_publication_material 'Bruker SHELXTL'
_computing_structure_refinement 'SHELXL-97 (Sheldrick, 1997)'
_computing_structure_solution 'SHELXS-97 (Sheldrick, 1990)'
_diffrn_ambient_temperature 296(2)
_diffrn_detector_area_resol_mean 512x512
_diffrn_measured_fraction_theta_full 0.999
_diffrn_measured_fraction_theta_max 0.999
_diffrn_measurement_device_type 'CCD area detector'
_diffrn_measurement_method 'phi and omega scans'
_diffrn_radiation_monochromator graphite
_diffrn_radiation_source 'fine-focus sealed tube'
_diffrn_radiation_type MoK\a
_diffrn_radiation_wavelength 0.71073
_diffrn_reflns_av_R_equivalents 0.2119
_diffrn_reflns_av_sigmaI/netI 0.1419
_diffrn_reflns_limit_h_max 45
_diffrn_reflns_limit_h_min -45
_diffrn_reflns_limit_k_max 45
_diffrn_reflns_limit_k_min -45
_diffrn_reflns_limit_l_max 56
_diffrn_reflns_limit_l_min -56
_diffrn_reflns_number 355660
_diffrn_reflns_theta_full 25.01
_diffrn_reflns_theta_max 25.01
_diffrn_reflns_theta_min 0.75
_exptl_absorpt_coefficient_mu 0.074
_exptl_absorpt_correction_T_max 0.9891
_exptl_absorpt_correction_T_min 0.9891
_exptl_absorpt_correction_type multi-scan
_exptl_absorpt_process_details 'SADABS (Sheldrick, V2.10)'
_exptl_crystal_colour yellow
_exptl_crystal_density_diffrn 0.759
_exptl_crystal_density_method 'not measured'
_exptl_crystal_description cube
_exptl_crystal_F_000 14256
_exptl_crystal_size_max 0.08
_exptl_crystal_size_mid 0.08
_exptl_crystal_size_min 0.08
_refine_diff_density_max 0.235
_refine_diff_density_min -0.309
_refine_diff_density_rms 0.051
_refine_ls_extinction_method none
_refine_ls_goodness_of_fit_ref 0.929
_refine_ls_hydrogen_treatment constr
_refine_ls_matrix_type full
_refine_ls_number_parameters 991
_refine_ls_number_reflns 23588
_refine_ls_number_restraints 0
_refine_ls_restrained_S_all 0.929
_refine_ls_R_factor_all 0.1697
_refine_ls_R_factor_gt 0.0647
_refine_ls_shift/su_max 0.001
_refine_ls_shift/su_mean 0.000
_refine_ls_structure_factor_coef Fsqd
_refine_ls_weighting_details 'calc w=1/[\s^2^(Fo^2^)+(0.0831P)^2^+0.0000P] where P=(Fo^2^+2Fc^2^)/3'
_refine_ls_weighting_scheme calc
_refine_ls_wR_factor_gt 0.1555
_refine_ls_wR_factor_ref 0.1849
_reflns_number_gt 11445
_reflns_number_total 23588
_reflns_threshold_expression >2sigma(I)
_cod_data_source_file b814943g.txt
_cod_data_source_block MIL123
_cod_depositor_comments
;
The following automatic conversions were performed:
'_symmetry_cell_setting' value 'Trigonal' changed to 'trigonal' according
to '/home/saulius/struct/CIF-dictionaries/cif_core.dic' dictionary named
'cif_core.dic' version 2.4.1 from 2010-06-29.

Automatic conversion script
Id: cif_fix_enum 1527 2010-12-29 10:47:43Z saulius 
;
_cod_original_sg_symbol_H-M R-3
_cod_database_code 7200413

loop_
_symmetry_equiv_pos_as_xyz
'x, y, z'
'-y, x-y, z'
'-x+y, -x, z'
'x+2/3, y+1/3, z+1/3'
'-y+2/3, x-y+1/3, z+1/3'
'-x+y+2/3, -x+1/3, z+1/3'
'x+1/3, y+2/3, z+2/3'
'-y+1/3, x-y+2/3, z+2/3'
'-x+y+1/3, -x+2/3, z+2/3'
'-x, -y, -z'
'y, -x+y, -z'
'x-y, x, -z'
'-x+2/3, -y+1/3, -z+1/3'
'y+2/3, -x+y+1/3, -z+1/3'
'x-y+2/3, x+1/3, -z+1/3'
'-x+1/3, -y+2/3, -z+2/3'
'y+1/3, -x+y+2/3, -z+2/3'
'x-y+1/3, x+2/3, -z+2/3'

loop_
_atom_site_label
_atom_site_type_symbol
_atom_site_fract_x
_atom_site_fract_y
_atom_site_fract_z
_atom_site_U_iso_or_equiv
_atom_site_adp_type
_atom_site_occupancy
_atom_site_symmetry_multiplicity
_atom_site_calc_flag
_atom_site_refinement_flags
_atom_site_disorder_assembly
_atom_site_disorder_group
Mg1 Mg 0.10665(3) 0.39275(3) 0.37931(2) 0.0288(3) Uani 1 1 d . . .
Mg2 Mg 0.08559(3) 0.31956(4) 0.32606(2) 0.0339(3) Uani 1 1 d . . .
Mg3 Mg -0.06510(3) 0.21730(3) 0.23079(2) 0.0292(3) Uani 1 1 d . . .
Mg4 Mg 0.20109(3) 0.37166(4) -0.11152(2) 0.0344(3) Uani 1 1 d . . .
O1 O 0.08096(8) 0.40350(8) 0.34572(5) 0.0485(7) Uani 1 1 d . . .
O2 O 0.07268(8) 0.36118(8) 0.31050(5) 0.0475(7) Uani 1 1 d . . .
O3 O 0.04587(7) 0.30120(7) 0.35801(5) 0.0464(7) Uani 1 1 d . . .
O4 O 0.05202(8) 0.34504(8) 0.39096(5) 0.0498(7) Uani 1 1 d . . .
O5 O -0.00957(10) 0.47895(8) 0.06579(5) 0.0671(9) Uani 1 1 d . . .
O6 O -0.04780(8) 0.41564(8) 0.08091(5) 0.0480(7) Uani 1 1 d . . .
O7 O 0.15928(8) 0.44463(7) 0.37041(5) 0.0477(7) Uani 1 1 d . . .
O8 O 0.19602(8) 0.42885(8) 0.34321(7) 0.0681(9) Uani 1 1 d . . .
O9 O -0.12216(8) 0.11487(8) 0.23157(6) 0.0502(7) Uani 1 1 d . . .
O10 O -0.06112(8) 0.16759(8) 0.23978(5) 0.0491(7) Uani 1 1 d . . .
O11 O 0.12243(8) 0.35974(8) -0.06607(5) 0.0497(7) Uani 1 1 d . . .
O12 O 0.17146(8) 0.34629(8) -0.07564(5) 0.0480(7) Uani 1 1 d . . .
O13 O -0.07243(8) 0.19803(10) 0.16114(5) 0.0690(9) Uani 1 1 d . . .
O14 O -0.02935(7) 0.22656(8) 0.19625(5) 0.0456(7) Uani 1 1 d . . .
O15 O 0.29176(8) 0.20845(9) 0.13500(6) 0.0643(9) Uani 1 1 d . . .
O16 O 0.33030(7) 0.26493(8) 0.11099(5) 0.0449(7) Uani 1 1 d . . .
O17 O 0.09447(8) 0.42998(8) 0.40499(5) 0.0500(7) Uani 1 1 d . . .
O18 O 0.04385(9) 0.45857(8) 0.42246(6) 0.0626(8) Uani 1 1 d . . .
O19 O 0.13008(6) 0.36094(6) 0.35356(4) 0.0308(6) Uani 1 1 d . . .
O20 O 0.12223(9) 0.33520(9) 0.29069(6) 0.0671(9) Uani 1 1 d . . .
O21 O 0.09526(8) 0.27299(8) 0.33840(6) 0.0544(7) Uani 1 1 d . . .
O22 O 0.03613(8) 0.27442(9) 0.30139(5) 0.0614(8) Uani 1 1 d . . .
O23 O -0.01143(7) 0.25585(8) 0.25303(5) 0.0481(7) Uani 1 1 d . . .
O24 O -0.11823(6) 0.18569(6) 0.20368(4) 0.0319(6) Uani 1 1 d . . .
O25 O 0.18800(8) 0.31325(8) -0.12137(5) 0.0553(8) Uani 1 1 d . . .
O26 O 0.23650(8) 0.39706(9) -0.14735(5) 0.0650(9) Uani 1 1 d . . .
C1 C 0.07238(12) 0.39137(12) 0.32068(8) 0.0433(10) Uani 1 1 d . . .
C2 C 0.06100(12) 0.41528(12) 0.30128(7) 0.0428(10) Uani 1 1 d . . .
C3 C 0.05348(14) 0.44405(13) 0.31198(8) 0.0577(12) Uani 1 1 d . . .
H3 H 0.0549 0.4483 0.3314 0.069 Uiso 1 1 calc R . .
C4 C 0.04377(15) 0.46696(13) 0.29453(8) 0.0665(14) Uani 1 1 d . . .
H4 H 0.0366 0.4847 0.3024 0.080 Uiso 1 1 calc R . .
C5 C 0.04462(13) 0.46368(12) 0.26499(7) 0.0477(11) Uani 1 1 d . . .
C6 C 0.05080(14) 0.43335(12) 0.25467(8) 0.0599(13) Uani 1 1 d . . .
H6 H 0.0497 0.4290 0.2353 0.072 Uiso 1 1 calc R . .
C7 C 0.05856(14) 0.40947(13) 0.27238(8) 0.0603(13) Uani 1 1 d . . .
H7 H 0.0622 0.3891 0.2648 0.072 Uiso 1 1 calc R . .
C8 C 0.03596(13) 0.48952(12) 0.24641(7) 0.0498(11) Uani 1 1 d . . .
C9 C 0.04086(13) 0.52601(11) 0.25643(8) 0.0511(11) Uani 1 1 d . . .
H9 H 0.0494 0.5338 0.2749 0.061 Uiso 1 1 calc R . .
C10 C 0.03318(13) 0.55115(11) 0.23923(7) 0.0461(11) Uani 1 1 d . . .
C11 C 0.02068(13) 0.53939(12) 0.21178(8) 0.0499(11) Uani 1 1 d . . .
H11 H 0.0155 0.5559 0.2002 0.060 Uiso 1 1 calc R . .
C12 C 0.01578(13) 0.50359(11) 0.20118(7) 0.0473(11) Uani 1 1 d . . .
C13 C 0.02370(12) 0.47883(11) 0.21868(7) 0.0479(11) Uani 1 1 d . . .
H13 H 0.0207 0.4548 0.2116 0.057 Uiso 1 1 calc R . .
C14 C 0.03847(12) 0.58957(11) 0.25145(8) 0.0430(10) Uani 1 1 d . . .
C15 C -0.05762(12) 0.21046(13) 0.39337(8) 0.0595(13) Uani 1 1 d . . .
H15 H -0.0684 0.1843 0.3865 0.071 Uiso 1 1 calc R . .
C16 C -0.02292(12) 0.24054(12) 0.38152(8) 0.0531(11) Uani 1 1 d . . .
H16 H -0.0110 0.2348 0.3665 0.064 Uiso 1 1 calc R . .
C17 C -0.00567(11) 0.27922(11) 0.39188(8) 0.0408(10) Uani 1 1 d . . .
C18 C -0.02435(11) 0.28729(12) 0.41350(8) 0.0501(11) Uani 1 1 d . . .
H18 H -0.0130 0.3134 0.4205 0.060 Uiso 1 1 calc R . .
C19 C -0.05982(12) 0.25716(12) 0.42498(8) 0.0565(12) Uani 1 1 d . . .
H19 H -0.0723 0.2633 0.4394 0.068 Uiso 1 1 calc R . .
C20 C 0.03353(11) 0.31114(13) 0.37936(8) 0.0418(10) Uani 1 1 d . . .
C21 C 0.00311(13) 0.49116(12) 0.17159(8) 0.0498(11) Uani 1 1 d . . .
C22 C 0.01515(15) 0.51887(13) 0.15007(8) 0.0683(14) Uani 1 1 d . . .
H22 H 0.0303 0.5462 0.1542 0.082 Uiso 1 1 calc R . .
C23 C 0.00496(14) 0.50660(12) 0.12185(8) 0.0639(14) Uani 1 1 d . . .
H23 H 0.0136 0.5258 0.1076 0.077 Uiso 1 1 calc R . .
C24 C -0.01743(12) 0.46674(11) 0.11529(7) 0.0444(10) Uani 1 1 d . . .
C25 C -0.03060(13) 0.43885(12) 0.13702(8) 0.0556(12) Uani 1 1 d . . .
H25 H -0.0462 0.4116 0.1327 0.067 Uiso 1 1 calc R . .
C26 C -0.02129(14) 0.45016(13) 0.16474(8) 0.0618(13) Uani 1 1 d . . .
H26 H -0.0311 0.4308 0.1789 0.074 Uiso 1 1 calc R . .
C27 C -0.02621(13) 0.45257(13) 0.08524(7) 0.0440(10) Uani 1 1 d . . .
C28 C 0.19041(12) 0.45452(11) 0.35632(9) 0.0434(10) Uani 1 1 d . . .
C29 C 0.22070(11) 0.49803(11) 0.35411(8) 0.0440(10) Uani 1 1 d . . .
C30 C 0.21376(12) 0.52701(12) 0.36528(9) 0.0571(12) Uani 1 1 d . . .
H30 H 0.1899 0.5189 0.3751 0.068 Uiso 1 1 calc R . .
C31 C 0.24038(12) 0.56729(12) 0.36267(9) 0.0589(12) Uani 1 1 d . . .
H31 H 0.2340 0.5858 0.3703 0.071 Uiso 1 1 calc R . .
C32 C 0.27683(12) 0.58109(11) 0.34882(9) 0.0480(11) Uani 1 1 d . . .
C33 C 0.28461(13) 0.55272(12) 0.33688(10) 0.0676(14) Uani 1 1 d . . .
H33 H 0.3084 0.5613 0.3269 0.081 Uiso 1 1 calc R . .
C34 C 0.25757(12) 0.51173(12) 0.33957(10) 0.0673(14) Uani 1 1 d . . .
H34 H 0.2637 0.4932 0.3318 0.081 Uiso 1 1 calc R . .
C35 C 0.30575(11) 0.62504(12) 0.34710(10) 0.0545(12) Uani 1 1 d . . .
C36 C 0.34698(12) 0.63946(11) 0.34690(9) 0.0558(12) Uani 1 1 d . . .
H36 H 0.3562 0.6212 0.3466 0.067 Uiso 1 1 calc R . .
C37 C -0.08511(13) 0.13050(12) 0.23715(8) 0.0427(10) Uani 1 1 d . . .
C38 C -0.06738(12) 0.10350(11) 0.24038(8) 0.0432(10) Uani 1 1 d . . .
C39 C -0.09056(12) 0.06291(12) 0.23213(9) 0.0591(12) Uani 1 1 d . . .
H39 H -0.1170 0.0527 0.2260 0.071 Uiso 1 1 calc R . .
C40 C -0.07377(13) 0.03834(12) 0.23318(10) 0.0654(14) Uani 1 1 d . . .
H40 H -0.0887 0.0121 0.2265 0.078 Uiso 1 1 calc R . .
C41 C -0.03496(11) 0.05164(11) 0.24396(9) 0.0485(11) Uani 1 1 d . . .
C42 C -0.01368(12) 0.09166(12) 0.25283(10) 0.0583(12) Uani 1 1 d . . .
H42 H 0.0121 0.1018 0.2602 0.070 Uiso 1 1 calc R . .
C43 C -0.03002(12) 0.11662(12) 0.25094(9) 0.0558(12) Uani 1 1 d . . .
H43 H -0.0149 0.1432 0.2571 0.067 Uiso 1 1 calc R . .
C44 C -0.01686(12) 0.02503(12) 0.24484(9) 0.0514(11) Uani 1 1 d . . .
C45 C 0.02470(11) 0.04132(11) 0.24490(9) 0.0515(11) Uani 1 1 d . . .
H45 H 0.0414 0.0692 0.2450 0.062 Uiso 1 1 calc R . .
C46 C 0.14464(12) 0.34613(11) -0.05962(8) 0.0398(10) Uani 1 1 d . . .
C47 C 0.14028(11) 0.32809(12) -0.03082(7) 0.0410(10) Uani 1 1 d . . .
C48 C 0.11712(13) 0.33071(13) -0.01054(8) 0.0577(12) Uani 1 1 d . . .
H48 H 0.1032 0.3443 -0.0144 0.069 Uiso 1 1 calc R . .
C49 C 0.11332(13) 0.31388(13) 0.01598(8) 0.0574(12) Uani 1 1 d . . .
H49 H 0.0975 0.3169 0.0296 0.069 Uiso 1 1 calc R . .
C50 C 0.13278(12) 0.29263(12) 0.02248(8) 0.0461(10) Uani 1 1 d . . .
C51 C 0.15597(13) 0.28935(14) 0.00208(9) 0.0658(14) Uani 1 1 d . . .
H51 H 0.1691 0.2750 0.0059 0.079 Uiso 1 1 calc R . .
C52 C 0.16049(13) 0.30709(14) -0.02470(8) 0.0638(14) Uani 1 1 d . . .
H52 H 0.1768 0.3048 -0.0382 0.077 Uiso 1 1 calc R . .
C53 C 0.12980(11) 0.27467(13) 0.05121(8) 0.0479(11) Uani 1 1 d . . .
C54 C 0.09724(11) 0.26530(12) 0.06899(7) 0.0474(11) Uani 1 1 d . . .
H54 H 0.0762 0.2687 0.0625 0.057 Uiso 1 1 calc R . .
C55 C 0.09560(12) 0.25111(13) 0.09608(8) 0.0485(11) Uani 1 1 d . . .
C56 C 0.12701(11) 0.24569(13) 0.10539(8) 0.0550(12) Uani 1 1 d . . .
H56 H 0.1259 0.2358 0.1235 0.066 Uiso 1 1 calc R . .
C57 C 0.16016(12) 0.25484(13) 0.08818(8) 0.0486(11) Uani 1 1 d . . .
C58 C 0.16078(12) 0.26900(13) 0.06119(8) 0.0542(12) Uani 1 1 d . . .
H58 H 0.1825 0.2749 0.0494 0.065 Uiso 1 1 calc R . .
C59 C 0.06179(12) 0.24274(13) 0.11513(8) 0.0482(11) Uani 1 1 d . . .
C60 C 0.02319(12) 0.22740(15) 0.10485(8) 0.0636(13) Uani 1 1 d . . .
H60 H 0.0184 0.2222 0.0856 0.076 Uiso 1 1 calc R . .
C61 C -0.00878(12) 0.21951(14) 0.12277(8) 0.0629(13) Uani 1 1 d . . .
H61 H -0.0346 0.2092 0.1154 0.075 Uiso 1 1 calc R . .
C62 C -0.00247(11) 0.22683(12) 0.15144(8) 0.0445(10) Uani 1 1 d . . .
C63 C 0.03623(12) 0.24322(13) 0.16169(8) 0.0531(12) Uani 1 1 d . . .
H63 H 0.0411 0.2490 0.1808 0.064 Uiso 1 1 calc R . .
C64 C 0.06803(12) 0.25118(13) 0.14383(8) 0.0540(12) Uani 1 1 d . . .
H64 H 0.0940 0.2623 0.1512 0.065 Uiso 1 1 calc R . .
C65 C -0.03700(12) 0.21696(12) 0.17103(8) 0.0422(10) Uani 1 1 d . . .
C66 C 0.19427(12) 0.25058(13) 0.09794(8) 0.0515(11) Uani 1 1 d . . .
C67 C 0.19085(12) 0.22153(14) 0.11724(9) 0.0664(14) Uani 1 1 d . . .
H67 H 0.1657 0.2042 0.1251 0.080 Uiso 1 1 calc R . .
C68 C 0.22337(12) 0.21754(14) 0.12513(9) 0.0629(13) Uani 1 1 d . . .
H68 H 0.2199 0.1974 0.1377 0.075 Uiso 1 1 calc R . .
C69 C 0.26075(11) 0.24353(13) 0.11438(8) 0.0478(11) Uani 1 1 d . . .
C70 C 0.26561(13) 0.27418(13) 0.09628(9) 0.0573(12) Uani 1 1 d . . .
H70 H 0.2911 0.2929 0.0896 0.069 Uiso 1 1 calc R . .
C71 C 0.23284(13) 0.27656(14) 0.08838(9) 0.0624(13) Uani 1 1 d . . .
H71 H 0.2365 0.2968 0.0758 0.075 Uiso 1 1 calc R . .
C72 C 0.29727(12) 0.23911(13) 0.12083(8) 0.0441(10) Uani 1 1 d . . .
C73 C 0.09994(13) 0.46801(12) 0.39452(9) 0.0563(12) Uani 1 1 d . . .
H73A H 0.1112 0.4730 0.3756 0.068 Uiso 1 1 calc R . .
H73B H 0.1185 0.4899 0.4066 0.068 Uiso 1 1 calc R . .
C74 C 0.06074(14) 0.46591(14) 0.39414(8) 0.0622(13) Uani 1 1 d . . .
H74A H 0.0639 0.4910 0.3870 0.075 Uiso 1 1 calc R . .
H74B H 0.0425 0.4444 0.3817 0.075 Uiso 1 1 calc R . .
C75 C 0.03797(13) 0.42046(12) 0.43258(9) 0.0579(12) Uani 1 1 d . . .
H75A H 0.0188 0.3988 0.4206 0.070 Uiso 1 1 calc R . .
H75B H 0.0272 0.4156 0.4516 0.070 Uiso 1 1 calc R . .
C76 C 0.07722(14) 0.42131(14) 0.43241(8) 0.0597(12) Uani 1 1 d . . .
H76A H 0.0956 0.4417 0.4455 0.072 Uiso 1 1 calc R . .
H76B H 0.0732 0.3954 0.4386 0.072 Uiso 1 1 calc R . .
C77 C -0.00323(13) 0.27207(14) 0.30176(9) 0.0590(12) Uani 1 1 d . . .
H77A H -0.0034 0.2902 0.3159 0.071 Uiso 1 1 calc R . .
H77B H -0.0241 0.2449 0.3064 0.071 Uiso 1 1 calc R . .
C78 C -0.01111(13) 0.28323(12) 0.27378(8) 0.0514(11) Uani 1 1 d . . .
H78A H -0.0369 0.2822 0.2739 0.062 Uiso 1 1 calc R . .
H78B H 0.0096 0.3105 0.2692 0.062 Uiso 1 1 calc R . .
C79 C 0.02630(12) 0.25671(14) 0.25212(9) 0.0594(12) Uani 1 1 d . . .
H79A H 0.0475 0.2833 0.2464 0.071 Uiso 1 1 calc R . .
H79B H 0.0250 0.2373 0.2384 0.071 Uiso 1 1 calc R . .
C80 C 0.03543(13) 0.24676(13) 0.28055(9) 0.0603(12) Uani 1 1 d . . .
H80A H 0.0151 0.2195 0.2856 0.072 Uiso 1 1 calc R . .
H80B H 0.0614 0.2481 0.2801 0.072 Uiso 1 1 calc R . .

loop_
_atom_site_aniso_label
_atom_site_aniso_U_11
_atom_site_aniso_U_22
_atom_site_aniso_U_33
_atom_site_aniso_U_23
_atom_site_aniso_U_13
_atom_site_aniso_U_12
Mg1 0.0284(7) 0.0284(7) 0.0305(6) 0.0029(5) 0.0036(5) 0.0148(6)
Mg2 0.0351(7) 0.0406(8) 0.0327(7) -0.0022(5) -0.0003(5) 0.0240(6)
Mg3 0.0301(7) 0.0281(7) 0.0312(6) -0.0023(5) -0.0004(5) 0.0159(6)
Mg4 0.0322(7) 0.0343(7) 0.0370(7) -0.0039(5) 0.0032(5) 0.0169(6)
O1 0.0668(19) 0.0567(18) 0.0359(16) 0.0002(13) -0.0091(13) 0.0414(16)
O2 0.069(2) 0.0433(17) 0.0456(16) 0.0038(13) -0.0037(14) 0.0396(16)
O3 0.0458(17) 0.0431(17) 0.0435(16) 0.0008(13) 0.0136(13) 0.0170(14)
O4 0.0423(17) 0.0351(17) 0.0545(18) -0.0013(14) 0.0111(13) 0.0063(14)
O5 0.116(3) 0.0364(17) 0.0323(16) -0.0009(13) -0.0083(16) 0.0254(18)
O6 0.0641(19) 0.0361(17) 0.0317(15) -0.0092(12) -0.0060(13) 0.0160(15)
O7 0.0374(16) 0.0277(15) 0.0717(19) -0.0014(13) 0.0174(14) 0.0116(13)
O8 0.0485(19) 0.0322(17) 0.113(3) -0.0002(16) 0.0402(17) 0.0126(15)
O9 0.0432(18) 0.0453(17) 0.071(2) -0.0064(14) -0.0132(14) 0.0287(15)
O10 0.0488(18) 0.0386(18) 0.0687(19) -0.0012(14) -0.0076(14) 0.0284(15)
O11 0.0605(19) 0.069(2) 0.0409(16) 0.0117(14) 0.0058(13) 0.0488(17)
O12 0.0523(18) 0.0659(19) 0.0363(15) 0.0117(13) 0.0100(13) 0.0375(16)
O13 0.0314(17) 0.124(3) 0.0383(16) -0.0150(16) 0.0052(13) 0.0288(18)
O14 0.0311(15) 0.0650(19) 0.0368(16) -0.0039(13) 0.0029(12) 0.0211(14)
O15 0.0462(18) 0.076(2) 0.080(2) 0.0382(18) 0.0153(15) 0.0376(17)
O16 0.0306(16) 0.0460(17) 0.0610(18) 0.0134(14) 0.0079(13) 0.0212(14)
O17 0.069(2) 0.0473(17) 0.0519(17) 0.0113(13) 0.0222(14) 0.0431(16)
O18 0.088(2) 0.062(2) 0.0611(19) 0.0199(15) 0.0347(16) 0.0551(19)
O19 0.0285(14) 0.0310(14) 0.0353(13) -0.0007(11) 0.0020(11) 0.0167(12)
O20 0.081(2) 0.084(2) 0.0543(19) 0.0075(16) 0.0195(16) 0.054(2)
O21 0.0601(19) 0.0537(18) 0.0657(19) -0.0002(14) -0.0020(15) 0.0408(16)
O22 0.065(2) 0.085(2) 0.0560(18) -0.0302(16) -0.0229(15) 0.0533(19)
O23 0.0379(16) 0.0561(18) 0.0532(17) -0.0207(14) -0.0115(13) 0.0257(14)
O24 0.0307(14) 0.0323(14) 0.0326(13) 0.0008(11) 0.0003(10) 0.0156(12)
O25 0.0636(19) 0.0529(18) 0.0575(18) -0.0124(14) -0.0050(14) 0.0353(16)
O26 0.066(2) 0.073(2) 0.0491(18) 0.0014(15) 0.0256(15) 0.0285(17)
C1 0.049(3) 0.046(3) 0.040(3) 0.013(2) 0.004(2) 0.028(2)
C2 0.064(3) 0.048(3) 0.033(2) -0.0011(18) -0.0065(19) 0.040(2)
C3 0.101(4) 0.072(3) 0.027(2) 0.001(2) -0.012(2) 0.064(3)
C4 0.126(4) 0.070(3) 0.043(3) -0.009(2) -0.013(3) 0.078(3)
C5 0.081(3) 0.046(3) 0.031(2) -0.0018(18) -0.011(2) 0.044(2)
C6 0.112(4) 0.059(3) 0.040(2) -0.008(2) -0.012(2) 0.067(3)
C7 0.107(4) 0.054(3) 0.045(3) -0.008(2) -0.011(2) 0.059(3)
C8 0.091(3) 0.045(3) 0.032(2) -0.0053(19) -0.014(2) 0.048(3)
C9 0.091(3) 0.045(3) 0.030(2) -0.0089(19) -0.015(2) 0.043(3)
C10 0.079(3) 0.037(2) 0.033(2) -0.0098(18) -0.018(2) 0.036(2)
C11 0.082(3) 0.045(3) 0.036(2) -0.0099(19) -0.015(2) 0.042(2)
C12 0.080(3) 0.041(2) 0.032(2) -0.0054(18) -0.011(2) 0.038(2)
C13 0.081(3) 0.041(2) 0.033(2) -0.0075(18) -0.012(2) 0.039(2)
C14 0.064(3) 0.040(2) 0.038(2) -0.0066(18) -0.011(2) 0.036(2)
C15 0.055(3) 0.045(3) 0.051(3) -0.014(2) 0.017(2) 0.005(2)
C16 0.043(3) 0.044(3) 0.043(2) -0.004(2) 0.014(2) 0.000(2)
C17 0.040(2) 0.029(2) 0.042(2) -0.0013(18) 0.0033(19) 0.009(2)
C18 0.040(3) 0.032(2) 0.053(3) -0.0064(19) 0.014(2) 0.000(2)
C19 0.053(3) 0.041(3) 0.043(2) -0.012(2) 0.019(2) -0.001(2)
C20 0.038(2) 0.047(3) 0.040(2) 0.010(2) 0.0074(19) 0.021(2)
C21 0.083(3) 0.040(3) 0.032(2) -0.0054(19) -0.014(2) 0.034(2)
C22 0.130(4) 0.038(3) 0.034(2) -0.006(2) -0.015(3) 0.040(3)
C23 0.114(4) 0.037(3) 0.033(2) -0.0038(19) -0.015(2) 0.033(3)
C24 0.066(3) 0.033(2) 0.030(2) -0.0054(18) -0.0039(19) 0.023(2)
C25 0.088(3) 0.032(2) 0.038(3) -0.0072(19) -0.010(2) 0.024(2)
C26 0.098(4) 0.046(3) 0.039(3) -0.005(2) -0.008(2) 0.034(3)
C27 0.066(3) 0.040(3) 0.030(2) -0.004(2) -0.008(2) 0.029(2)
C28 0.035(2) 0.030(2) 0.065(3) 0.000(2) 0.013(2) 0.017(2)
C29 0.026(2) 0.030(2) 0.073(3) -0.004(2) 0.013(2) 0.0113(19)
C30 0.036(3) 0.034(3) 0.095(3) -0.002(2) 0.027(2) 0.013(2)
C31 0.043(3) 0.037(3) 0.099(4) -0.004(2) 0.021(2) 0.021(2)
C32 0.039(3) 0.025(2) 0.082(3) 0.001(2) 0.004(2) 0.017(2)
C33 0.040(3) 0.027(3) 0.127(4) 0.005(3) 0.027(3) 0.010(2)
C34 0.046(3) 0.028(3) 0.120(4) -0.002(2) 0.026(3) 0.012(2)
C35 0.026(2) 0.033(2) 0.107(4) -0.001(2) 0.004(2) 0.016(2)
C36 0.032(3) 0.028(2) 0.105(4) 0.001(2) -0.004(2) 0.013(2)
C37 0.052(3) 0.036(3) 0.046(2) 0.0005(19) 0.003(2) 0.026(2)
C38 0.039(3) 0.033(2) 0.062(3) -0.0037(19) -0.006(2) 0.021(2)
C39 0.041(3) 0.041(3) 0.106(4) -0.010(2) -0.017(2) 0.029(2)
C40 0.045(3) 0.027(2) 0.125(4) -0.019(2) -0.013(3) 0.019(2)
C41 0.030(2) 0.028(2) 0.090(3) -0.004(2) 0.000(2) 0.017(2)
C42 0.038(3) 0.034(3) 0.108(4) -0.007(2) -0.015(2) 0.021(2)
C43 0.045(3) 0.031(2) 0.094(3) -0.016(2) -0.020(2) 0.022(2)
C44 0.034(3) 0.031(3) 0.090(3) 0.000(2) 0.005(2) 0.017(2)
C45 0.024(2) 0.029(2) 0.097(3) -0.009(2) -0.004(2) 0.009(2)
C46 0.045(3) 0.036(2) 0.040(2) 0.0054(18) 0.004(2) 0.022(2)
C47 0.037(2) 0.060(3) 0.034(2) 0.0107(19) 0.0049(18) 0.030(2)
C48 0.072(3) 0.081(3) 0.047(3) 0.018(2) 0.010(2) 0.059(3)
C49 0.067(3) 0.092(4) 0.040(3) 0.026(2) 0.016(2) 0.060(3)
C50 0.045(3) 0.068(3) 0.038(2) 0.020(2) 0.0114(19) 0.037(2)
C51 0.076(3) 0.108(4) 0.054(3) 0.037(3) 0.022(2) 0.077(3)
C52 0.075(3) 0.112(4) 0.038(3) 0.028(2) 0.025(2) 0.072(3)
C53 0.033(2) 0.071(3) 0.047(2) 0.020(2) 0.0079(19) 0.032(2)
C54 0.036(2) 0.080(3) 0.036(2) 0.017(2) 0.0088(18) 0.036(2)
C55 0.042(3) 0.071(3) 0.040(2) 0.019(2) 0.0120(19) 0.034(2)
C56 0.041(3) 0.090(4) 0.044(3) 0.026(2) 0.011(2) 0.040(3)
C57 0.046(3) 0.067(3) 0.050(3) 0.020(2) 0.008(2) 0.041(2)
C58 0.050(3) 0.087(3) 0.045(3) 0.026(2) 0.020(2) 0.048(3)
C59 0.037(3) 0.077(3) 0.038(2) 0.020(2) 0.0110(19) 0.035(2)
C60 0.047(3) 0.114(4) 0.033(2) 0.010(2) 0.008(2) 0.042(3)
C61 0.035(3) 0.119(4) 0.033(2) 0.002(2) 0.0022(19) 0.037(3)
C62 0.031(2) 0.061(3) 0.038(2) -0.0002(19) 0.0057(18) 0.020(2)
C63 0.043(3) 0.085(3) 0.027(2) 0.003(2) 0.0026(19) 0.028(2)
C64 0.032(2) 0.089(3) 0.043(3) 0.009(2) 0.0023(19) 0.031(2)
C65 0.034(3) 0.064(3) 0.029(2) 0.0005(19) 0.0060(18) 0.025(2)
C66 0.038(3) 0.076(3) 0.046(2) 0.029(2) 0.012(2) 0.033(2)
C67 0.035(3) 0.090(4) 0.075(3) 0.048(3) 0.018(2) 0.032(3)
C68 0.043(3) 0.089(4) 0.068(3) 0.042(3) 0.014(2) 0.041(3)
C69 0.035(2) 0.067(3) 0.050(3) 0.015(2) 0.0069(19) 0.031(2)
C70 0.044(3) 0.065(3) 0.067(3) 0.033(2) 0.022(2) 0.030(2)
C71 0.053(3) 0.085(4) 0.067(3) 0.040(3) 0.014(2) 0.048(3)
C72 0.043(3) 0.059(3) 0.037(2) 0.008(2) 0.0000(19) 0.031(2)
C73 0.067(3) 0.048(3) 0.065(3) 0.009(2) 0.030(2) 0.036(3)
C74 0.095(4) 0.074(3) 0.038(3) 0.019(2) 0.018(2) 0.057(3)
C75 0.075(3) 0.049(3) 0.057(3) 0.015(2) 0.025(2) 0.036(3)
C76 0.087(4) 0.075(3) 0.042(3) 0.015(2) 0.014(2) 0.058(3)
C77 0.052(3) 0.078(3) 0.056(3) -0.014(2) -0.005(2) 0.040(3)
C78 0.062(3) 0.052(3) 0.054(3) -0.021(2) -0.023(2) 0.039(2)
C79 0.046(3) 0.078(3) 0.058(3) -0.021(2) -0.006(2) 0.034(3)
C80 0.065(3) 0.071(3) 0.062(3) -0.022(2) -0.020(2) 0.047(3)

loop_
_atom_type_symbol
_atom_type_description
_atom_type_scat_dispersion_real
_atom_type_scat_dispersion_imag
_atom_type_scat_source
C C 0.0033 0.0016 'International Tables Vol C Tables 4.2.6.8 and 6.1.1.4'
H H 0.0000 0.0000 'International Tables Vol C Tables 4.2.6.8 and 6.1.1.4'
O O 0.0106 0.0060 'International Tables Vol C Tables 4.2.6.8 and 6.1.1.4'
Mg Mg 0.0486 0.0363 'International Tables Vol C Tables 4.2.6.8 and 6.1.1.4'

loop_
_geom_angle_atom_site_label_1
_geom_angle_atom_site_label_2
_geom_angle_atom_site_label_3
_geom_angle
_geom_angle_site_symmetry_1
_geom_angle_site_symmetry_3
_geom_angle_publ_flag
O1 Mg1 O6 177.26(12) . 6_455 ?
O1 Mg1 O7 89.04(11) . . ?
O6 Mg1 O7 92.97(12) 6_455 . ?
O1 Mg1 O4 90.56(12) . . ?
O6 Mg1 O4 87.22(11) 6_455 . ?
O7 Mg1 O4 173.11(12) . . ?
O1 Mg1 O17 91.26(11) . . ?
O6 Mg1 O17 87.09(11) 6_455 . ?
O7 Mg1 O17 84.57(11) . . ?
O4 Mg1 O17 88.55(11) . . ?
O1 Mg1 O19 92.91(10) . . ?
O6 Mg1 O19 89.05(10) 6_455 . ?
O7 Mg1 O19 86.96(10) . . ?
O4 Mg1 O19 99.93(10) . . ?
O17 Mg1 O19 170.50(11) . . ?
O1 Mg1 Mg2 70.09(8) . . ?
O6 Mg1 Mg2 110.86(9) 6_455 . ?
O7 Mg1 Mg2 110.17(8) . . ?
O4 Mg1 Mg2 76.11(8) . . ?
O17 Mg1 Mg2 155.37(9) . . ?
O19 Mg1 Mg2 33.50(6) . . ?
O3 Mg2 O2 96.30(11) . . ?
O3 Mg2 O20 174.78(13) . . ?
O2 Mg2 O20 82.80(11) . . ?
O3 Mg2 O21 85.19(11) . . ?
O2 Mg2 O21 173.85(12) . . ?
O20 Mg2 O21 95.17(12) . . ?
O3 Mg2 O19 89.04(10) . . ?
O2 Mg2 O19 93.26(11) . . ?
O20 Mg2 O19 96.14(12) . . ?
O21 Mg2 O19 92.73(10) . . ?
O3 Mg2 O22 85.42(11) . . ?
O2 Mg2 O22 88.37(11) . . ?
O20 Mg2 O22 89.41(12) . . ?
O21 Mg2 O22 85.80(11) . . ?
O19 Mg2 O22 174.37(12) . . ?
O3 Mg2 Mg1 64.79(8) . . ?
O2 Mg2 Mg1 71.73(8) . . ?
O20 Mg2 Mg1 119.51(10) . . ?
O21 Mg2 Mg1 114.19(9) . . ?
O19 Mg2 Mg1 35.45(6) . . ?
O22 Mg2 Mg1 141.09(9) . . ?
O10 Mg3 O11 91.20(11) . 6_455 ?
O10 Mg3 O16 178.94(13) . 14_455 ?
O11 Mg3 O16 88.41(11) 6_455 14_455 ?
O10 Mg3 O14 88.44(11) . . ?
O11 Mg3 O14 174.82(12) 6_455 . ?
O16 Mg3 O14 91.86(11) 14_455 . ?
O10 Mg3 O23 92.73(11) . . ?
O11 Mg3 O23 87.99(11) 6_455 . ?
O16 Mg3 O23 86.27(11) 14_455 . ?
O14 Mg3 O23 86.86(10) . . ?
O10 Mg3 O24 95.12(10) . . ?
O11 Mg3 O24 96.17(10) 6_455 . ?
O16 Mg3 O24 85.90(10) 14_455 . ?
O14 Mg3 O24 89.01(10) . . ?
O23 Mg3 O24 171.03(11) . . ?
O10 Mg3 Mg4 72.73(8) . 6_455 ?
O11 Mg3 Mg4 73.09(8) 6_455 6_455 ?
O16 Mg3 Mg4 108.08(8) 14_455 6_455 ?
O14 Mg3 Mg4 111.69(8) . 6_455 ?
O23 Mg3 Mg4 155.50(9) . 6_455 ?
O24 Mg3 Mg4 32.93(6) . 6_455 ?
O12 Mg4 O9 97.68(12) . 8_554 ?
O12 Mg4 O24 89.93(10) . 8_554 ?
O9 Mg4 O24 91.78(11) 8_554 8_554 ?
O12 Mg4 O26 174.25(13) . . ?
O9 Mg4 O26 83.91(12) 8_554 . ?
O24 Mg4 O26 95.55(11) 8_554 . ?
O12 Mg4 O25 84.01(11) . . ?
O9 Mg4 O25 175.47(12) 8_554 . ?
O24 Mg4 O25 92.42(10) 8_554 . ?
O26 Mg4 O25 94.00(12) . . ?
O12 Mg4 O18 83.90(11) . 15 ?
O9 Mg4 O18 89.68(12) 8_554 15 ?
O24 Mg4 O18 173.81(12) 8_554 15 ?
O26 Mg4 O18 90.59(12) . 15 ?
O25 Mg4 O18 86.31(11) . 15 ?
O12 Mg4 Mg3 68.20(8) . 8_554 ?
O9 Mg4 Mg3 69.19(8) 8_554 8_554 ?
O24 Mg4 Mg3 34.81(6) 8_554 8_554 ?
O26 Mg4 Mg3 117.45(10) . 8_554 ?
O25 Mg4 Mg3 115.32(9) . 8_554 ?
O18 Mg4 Mg3 141.38(8) 15 8_554 ?
C1 O1 Mg1 137.2(3) . . ?
C1 O2 Mg2 134.5(2) . . ?
C20 O3 Mg2 146.8(3) . . ?
C20 O4 Mg1 127.0(2) . . ?
C27 O6 Mg1 133.2(2) . 8_554 ?
C28 O7 Mg1 137.1(2) . . ?
C37 O9 Mg4 139.2(3) . 6_455 ?
C37 O10 Mg3 133.3(3) . . ?
C46 O11 Mg3 132.0(2) . 8_554 ?
C46 O12 Mg4 140.1(2) . . ?
C65 O14 Mg3 132.8(2) . . ?
C72 O16 Mg3 135.8(3) . 15 ?
C76 O17 C73 111.4(3) . . ?
C76 O17 Mg1 127.4(2) . . ?
C73 O17 Mg1 121.0(2) . . ?
C75 O18 C74 109.4(3) . . ?
C75 O18 Mg4 129.0(2) . 14_455 ?
C74 O18 Mg4 121.1(2) . 14_455 ?
Mg2 O19 Mg1 111.05(10) . . ?
C80 O22 C77 108.9(3) . . ?
C80 O22 Mg2 130.3(2) . . ?
C77 O22 Mg2 120.4(2) . . ?
C79 O23 C78 111.4(3) . . ?
C79 O23 Mg3 128.2(2) . . ?
C78 O23 Mg3 120.1(2) . . ?
Mg4 O24 Mg3 112.27(10) 6_455 . ?
O1 C1 O2 125.5(3) . . ?
O1 C1 C2 116.9(4) . . ?
O2 C1 C2 117.6(3) . . ?
C3 C2 C7 118.2(3) . . ?
C3 C2 C1 120.3(3) . . ?
C7 C2 C1 121.5(3) . . ?
C2 C3 C4 121.4(4) . . ?
C2 C3 H3 119.3 . . ?
C4 C3 H3 119.3 . . ?
C3 C4 C5 120.8(4) . . ?
C3 C4 H4 119.6 . . ?
C5 C4 H4 119.6 . . ?
C6 C5 C4 116.5(3) . . ?
C6 C5 C8 122.7(3) . . ?
C4 C5 C8 120.6(3) . . ?
C7 C6 C5 121.7(4) . . ?
C7 C6 H6 119.2 . . ?
C5 C6 H6 119.2 . . ?
C6 C7 C2 121.0(4) . . ?
C6 C7 H7 119.5 . . ?
C2 C7 H7 119.5 . . ?
C13 C8 C9 118.3(3) . . ?
C13 C8 C5 121.5(3) . . ?
C9 C8 C5 120.2(3) . . ?
C8 C9 C10 121.4(3) . . ?
C8 C9 H9 119.3 . . ?
C10 C9 H9 119.3 . . ?
C11 C10 C9 118.8(3) . . ?
C11 C10 C14 122.6(3) . . ?
C9 C10 C14 118.6(3) . . ?
C10 C11 C12 121.2(3) . . ?
C10 C11 H11 119.4 . . ?
C12 C11 H11 119.4 . . ?
C11 C12 C13 119.2(3) . . ?
C11 C12 C21 121.5(3) . . ?
C13 C12 C21 119.3(3) . . ?
C8 C13 C12 121.1(3) . . ?
C8 C13 H13 119.5 . . ?
C12 C13 H13 119.5 . . ?
C15 C14 C19 117.2(3) 18 18 ?
C15 C14 C10 121.2(3) 18 . ?
C19 C14 C10 121.6(3) 18 . ?
C16 C15 C14 122.0(4) . 17_445 ?
C16 C15 H15 119.0 . . ?
C14 C15 H15 119.0 17_445 . ?
C15 C16 C17 120.1(4) . . ?
C15 C16 H16 120.0 . . ?
C17 C16 H16 120.0 . . ?
C18 C17 C16 119.1(3) . . ?
C18 C17 C20 122.2(3) . . ?
C16 C17 C20 118.7(3) . . ?
C17 C18 C19 120.8(4) . . ?
C17 C18 H18 119.6 . . ?
C19 C18 H18 119.6 . . ?
C18 C19 C14 120.8(4) . 17_445 ?
C18 C19 H19 119.6 . . ?
C14 C19 H19 119.6 17_445 . ?
O4 C20 O3 124.4(4) . . ?
O4 C20 C17 119.1(3) . . ?
O3 C20 C17 116.5(4) . . ?
C22 C21 C26 118.1(4) . . ?
C22 C21 C12 121.6(4) . . ?
C26 C21 C12 120.3(3) . . ?
C21 C22 C23 121.2(4) . . ?
C21 C22 H22 119.4 . . ?
C23 C22 H22 119.4 . . ?
C24 C23 C22 120.4(4) . . ?
C24 C23 H23 119.8 . . ?
C22 C23 H23 119.8 . . ?
C23 C24 C25 118.5(3) . . ?
C23 C24 C27 121.6(4) . . ?
C25 C24 C27 119.8(3) . . ?
C26 C25 C24 122.1(4) . . ?
C26 C25 H25 119.0 . . ?
C24 C25 H25 119.0 . . ?
C25 C26 C21 119.7(4) . . ?
C25 C26 H26 120.1 . . ?
C21 C26 H26 120.1 . . ?
O6 C27 O5 124.3(3) . . ?
O6 C27 C24 117.9(3) . . ?
O5 C27 C24 117.7(4) . . ?
O7 C28 O8 122.2(3) . . ?
O7 C28 C29 118.1(3) . . ?
O8 C28 C29 119.7(3) . . ?
C30 C29 C34 116.7(4) . . ?
C30 C29 C28 121.5(3) . . ?
C34 C29 C28 121.7(3) . . ?
C31 C30 C29 122.9(4) . . ?
C31 C30 H30 118.6 . . ?
C29 C30 H30 118.6 . . ?
C30 C31 C32 121.0(4) . . ?
C30 C31 H31 119.5 . . ?
C32 C31 H31 119.5 . . ?
C33 C32 C31 117.7(4) . . ?
C33 C32 C35 122.5(4) . . ?
C31 C32 C35 119.8(4) . . ?
C32 C33 C34 121.3(4) . . ?
C32 C33 H33 119.4 . . ?
C34 C33 H33 119.4 . . ?
C33 C34 C29 120.4(4) . . ?
C33 C34 H34 119.8 . . ?
C29 C34 H34 119.8 . . ?
C36 C35 C36 118.2(4) . 3_565 ?
C36 C35 C32 120.5(4) . . ?
C36 C35 C32 121.3(4) 3_565 . ?
C35 C36 C35 121.8(4) . 2_665 ?
C35 C36 H36 119.1 . . ?
C35 C36 H36 119.1 2_665 . ?
O10 C37 O9 124.9(4) . . ?
O10 C37 C38 116.2(4) . . ?
O9 C37 C38 118.9(4) . . ?
C43 C38 C39 118.6(3) . . ?
C43 C38 C37 122.7(4) . . ?
C39 C38 C37 118.7(4) . . ?
C40 C39 C38 119.4(4) . . ?
C40 C39 H39 120.3 . . ?
C38 C39 H39 120.3 . . ?
C39 C40 C41 122.4(4) . . ?
C39 C40 H40 118.8 . . ?
C41 C40 H40 118.8 . . ?
C42 C41 C40 116.1(3) . . ?
C42 C41 C44 121.8(4) . . ?
C40 C41 C44 122.1(3) . . ?
C43 C42 C41 121.5(4) . . ?
C43 C42 H42 119.2 . . ?
C41 C42 H42 119.2 . . ?
C38 C43 C42 121.8(4) . . ?
C38 C43 H43 119.1 . . ?
C42 C43 H43 119.1 . . ?
C45 C44 C45 118.6(4) 2 . ?
C45 C44 C41 120.5(4) 2 . ?
C45 C44 C41 120.8(4) . . ?
C44 C45 C44 121.4(4) 3 . ?
C44 C45 H45 119.3 3 . ?
C44 C45 H45 119.3 . . ?
O11 C46 O12 124.9(3) . . ?
O11 C46 C47 118.5(3) . . ?
O12 C46 C47 116.6(3) . . ?
C48 C47 C52 118.1(3) . . ?
C48 C47 C46 122.7(4) . . ?
C52 C47 C46 119.2(3) . . ?
C47 C48 C49 122.2(4) . . ?
C47 C48 H48 118.9 . . ?
C49 C48 H48 118.9 . . ?
C50 C49 C48 120.8(4) . . ?
C50 C49 H49 119.6 . . ?
C48 C49 H49 119.6 . . ?
C51 C50 C49 117.6(3) . . ?
C51 C50 C53 120.3(3) . . ?
C49 C50 C53 122.0(3) . . ?
C50 C51 C52 121.6(4) . . ?
C50 C51 H51 119.2 . . ?
C52 C51 H51 119.2 . . ?
C47 C52 C51 119.7(4) . . ?
C47 C52 H52 120.2 . . ?
C51 C52 H52 120.2 . . ?
C58 C53 C54 118.5(3) . . ?
C58 C53 C50 120.2(3) . . ?
C54 C53 C50 121.2(3) . . ?
C55 C54 C53 121.4(3) . . ?
C55 C54 H54 119.3 . . ?
C53 C54 H54 119.3 . . ?
C54 C55 C56 118.7(3) . . ?
C54 C55 C59 121.0(3) . . ?
C56 C55 C59 120.3(3) . . ?
C55 C56 C57 121.5(4) . . ?
C55 C56 H56 119.3 . . ?
C57 C56 H56 119.3 . . ?
C58 C57 C56 118.2(3) . . ?
C58 C57 C66 119.5(3) . . ?
C56 C57 C66 122.3(3) . . ?
C57 C58 C53 121.7(3) . . ?
C57 C58 H58 119.1 . . ?
C53 C58 H58 119.1 . . ?
C60 C59 C64 117.9(3) . . ?
C60 C59 C55 120.9(4) . . ?
C64 C59 C55 121.2(4) . . ?
C59 C60 C61 121.1(4) . . ?
C59 C60 H60 119.5 . . ?
C61 C60 H60 119.5 . . ?
C62 C61 C60 120.6(4) . . ?
C62 C61 H61 119.7 . . ?
C60 C61 H61 119.7 . . ?
C63 C62 C61 118.6(3) . . ?
C63 C62 C65 120.6(3) . . ?
C61 C62 C65 120.9(3) . . ?
C62 C63 C64 120.8(4) . . ?
C62 C63 H63 119.6 . . ?
C64 C63 H63 119.6 . . ?
C63 C64 C59 121.1(4) . . ?
C63 C64 H64 119.5 . . ?
C59 C64 H64 119.5 . . ?
O14 C65 O13 123.5(3) . . ?
O14 C65 C62 118.2(3) . . ?
O13 C65 C62 118.2(3) . . ?
C71 C66 C67 115.4(4) . . ?
C71 C66 C57 120.5(4) . . ?
C67 C66 C57 124.1(4) . . ?
C68 C67 C66 122.4(4) . . ?
C68 C67 H67 118.8 . . ?
C66 C67 H67 118.8 . . ?
C69 C68 C67 119.5(4) . . ?
C69 C68 H68 120.3 . . ?
C67 C68 H68 120.3 . . ?
C68 C69 C70 119.6(4) . . ?
C68 C69 C72 122.0(4) . . ?
C70 C69 C72 118.4(4) . . ?
C71 C70 C69 119.3(4) . . ?
C71 C70 H70 120.3 . . ?
C69 C70 H70 120.3 . . ?
C70 C71 C66 123.6(4) . . ?
C70 C71 H71 118.2 . . ?
C66 C71 H71 118.2 . . ?
O16 C72 O15 124.4(4) . . ?
O16 C72 C69 117.6(3) . . ?
O15 C72 C69 118.0(4) . . ?
O17 C73 C74 108.6(3) . . ?
O17 C73 H73A 110.0 . . ?
C74 C73 H73A 110.0 . . ?
O17 C73 H73B 110.0 . . ?
C74 C73 H73B 110.0 . . ?
H73A C73 H73B 108.3 . . ?
O18 C74 C73 110.1(3) . . ?
O18 C74 H74A 109.6 . . ?
C73 C74 H74A 109.6 . . ?
O18 C74 H74B 109.6 . . ?
C73 C74 H74B 109.6 . . ?
H74A C74 H74B 108.1 . . ?
O18 C75 C76 109.3(3) . . ?
O18 C75 H75A 109.8 . . ?
C76 C75 H75A 109.8 . . ?
O18 C75 H75B 109.8 . . ?
C76 C75 H75B 109.8 . . ?
H75A C75 H75B 108.3 . . ?
O17 C76 C75 110.9(3) . . ?
O17 C76 H76A 109.5 . . ?
C75 C76 H76A 109.5 . . ?
O17 C76 H76B 109.5 . . ?
C75 C76 H76B 109.5 . . ?
H76A C76 H76B 108.0 . . ?
O22 C77 C78 109.0(3) . . ?
O22 C77 H77A 109.9 . . ?
C78 C77 H77A 109.9 . . ?
O22 C77 H77B 109.9 . . ?
C78 C77 H77B 109.9 . . ?
H77A C77 H77B 108.3 . . ?
O23 C78 C77 109.5(3) . . ?
O23 C78 H78A 109.8 . . ?
C77 C78 H78A 109.8 . . ?
O23 C78 H78B 109.8 . . ?
C77 C78 H78B 109.8 . . ?
H78A C78 H78B 108.2 . . ?
O23 C79 C80 109.3(3) . . ?
O23 C79 H79A 109.8 . . ?
C80 C79 H79A 109.8 . . ?
O23 C79 H79B 109.8 . . ?
C80 C79 H79B 109.8 . . ?
H79A C79 H79B 108.3 . . ?
O22 C80 C79 110.7(3) . . ?
O22 C80 H80A 109.5 . . ?
C79 C80 H80A 109.5 . . ?
O22 C80 H80B 109.5 . . ?
C79 C80 H80B 109.5 . . ?
H80A C80 H80B 108.1 . . ?

loop_
_geom_bond_atom_site_label_1
_geom_bond_atom_site_label_2
_geom_bond_distance
_geom_bond_site_symmetry_2
_geom_bond_publ_flag
Mg1 O1 2.019(3) . ?
Mg1 O6 2.036(3) 6_455 ?
Mg1 O7 2.046(3) . ?
Mg1 O4 2.050(3) . ?
Mg1 O17 2.098(3) . ?
Mg1 O19 2.208(2) . ?
Mg1 Mg2 3.5525(16) . ?
Mg2 O3 2.008(3) . ?
Mg2 O2 2.030(3) . ?
Mg2 O20 2.074(3) . ?
Mg2 O21 2.079(3) . ?
Mg2 O19 2.101(2) . ?
Mg2 O22 2.161(3) . ?
Mg3 O10 2.030(3) . ?
Mg3 O11 2.040(3) 6_455 ?
Mg3 O16 2.047(3) 14_455 ?
Mg3 O14 2.049(3) . ?
Mg3 O23 2.117(3) . ?
Mg3 O24 2.190(2) . ?
Mg3 Mg4 3.5507(16) 6_455 ?
Mg4 O12 2.006(3) . ?
Mg4 O9 2.027(3) 8_554 ?
Mg4 O24 2.085(2) 8_554 ?
Mg4 O26 2.086(3) . ?
Mg4 O25 2.087(3) . ?
Mg4 O18 2.134(3) 15 ?
Mg4 Mg3 3.5502(16) 8_554 ?
O1 C1 1.257(4) . ?
O2 C1 1.259(4) . ?
O3 C20 1.254(4) . ?
O4 C20 1.253(4) . ?
O5 C27 1.278(4) . ?
O6 C27 1.248(4) . ?
O6 Mg1 2.037(3) 8_554 ?
O7 C28 1.249(4) . ?
O8 C28 1.269(4) . ?
O9 C37 1.262(4) . ?
O9 Mg4 2.028(3) 6_455 ?
O10 C37 1.254(4) . ?
O11 C46 1.238(4) . ?
O11 Mg3 2.040(3) 8_554 ?
O12 C46 1.275(4) . ?
O13 C65 1.266(4) . ?
O14 C65 1.242(4) . ?
O15 C72 1.276(4) . ?
O16 C72 1.243(4) . ?
O16 Mg3 2.047(3) 15 ?
O17 C76 1.420(4) . ?
O17 C73 1.452(4) . ?
O18 C75 1.443(4) . ?
O18 C74 1.455(4) . ?
O18 Mg4 2.134(3) 14_455 ?
O22 C80 1.439(4) . ?
O22 C77 1.465(4) . ?
O23 C79 1.430(4) . ?
O23 C78 1.433(4) . ?
O24 Mg4 2.086(2) 6_455 ?
C1 C2 1.508(5) . ?
C2 C3 1.368(5) . ?
C2 C7 1.384(5) . ?
C3 C4 1.385(5) . ?
C3 H3 0.9300 . ?
C4 C5 1.408(5) . ?
C4 H4 0.9300 . ?
C5 C6 1.386(5) . ?
C5 C8 1.481(5) . ?
C6 C7 1.379(5) . ?
C6 H6 0.9300 . ?
C7 H7 0.9300 . ?
C8 C13 1.387(5) . ?
C8 C9 1.397(5) . ?
C9 C10 1.401(5) . ?
C9 H9 0.9300 . ?
C10 C11 1.382(5) . ?
C10 C14 1.498(5) . ?
C11 C12 1.382(5) . ?
C11 H11 0.9300 . ?
C12 C13 1.402(5) . ?
C12 C21 1.483(5) . ?
C13 H13 0.9300 . ?
C14 C15 1.384(5) 18 ?
C14 C19 1.389(5) 18 ?
C15 C16 1.371(5) . ?
C15 C14 1.384(5) 17_445 ?
C15 H15 0.9300 . ?
C16 C17 1.376(5) . ?
C16 H16 0.9300 . ?
C17 C18 1.371(5) . ?
C17 C20 1.506(5) . ?
C18 C19 1.381(5) . ?
C18 H18 0.9300 . ?
C19 C14 1.390(5) 17_445 ?
C19 H19 0.9300 . ?
C21 C22 1.375(5) . ?
C21 C26 1.406(5) . ?
C22 C23 1.407(5) . ?
C22 H22 0.9300 . ?
C23 C24 1.362(5) . ?
C23 H23 0.9300 . ?
C24 C25 1.385(5) . ?
C24 C27 1.501(5) . ?
C25 C26 1.374(5) . ?
C25 H25 0.9300 . ?
C26 H26 0.9300 . ?
C28 C29 1.484(5) . ?
C29 C30 1.371(5) . ?
C29 C34 1.416(5) . ?
C30 C31 1.365(5) . ?
C30 H30 0.9300 . ?
C31 C32 1.387(5) . ?
C31 H31 0.9300 . ?
C32 C33 1.383(5) . ?
C32 C35 1.484(5) . ?
C33 C34 1.389(5) . ?
C33 H33 0.9300 . ?
C34 H34 0.9300 . ?
C35 C36 1.389(5) . ?
C35 C36 1.398(5) 3_565 ?
C36 C35 1.397(5) 2_665 ?
C36 H36 0.9300 . ?
C37 C38 1.502(5) . ?
C38 C43 1.353(5) . ?
C38 C39 1.407(5) . ?
C39 C40 1.381(5) . ?
C39 H39 0.9300 . ?
C40 C41 1.405(5) . ?
C40 H40 0.9300 . ?
C41 C42 1.394(5) . ?
C41 C44 1.493(5) . ?
C42 C43 1.383(5) . ?
C42 H42 0.9300 . ?
C43 H43 0.9300 . ?
C44 C45 1.388(5) 2 ?
C44 C45 1.390(5) . ?
C45 C44 1.388(5) 3 ?
C45 H45 0.9300 . ?
C46 C47 1.501(5) . ?
C47 C48 1.345(5) . ?
C47 C52 1.397(5) . ?
C48 C49 1.387(5) . ?
C48 H48 0.9300 . ?
C49 C50 1.386(5) . ?
C49 H49 0.9300 . ?
C50 C51 1.361(5) . ?
C50 C53 1.504(5) . ?
C51 C52 1.409(5) . ?
C51 H51 0.9300 . ?
C52 H52 0.9300 . ?
C53 C58 1.392(5) . ?
C53 C54 1.395(5) . ?
C54 C55 1.384(5) . ?
C54 H54 0.9300 . ?
C55 C56 1.391(5) . ?
C55 C59 1.477(5) . ?
C56 C57 1.399(5) . ?
C56 H56 0.9300 . ?
C57 C58 1.385(5) . ?
C57 C66 1.470(5) . ?
C58 H58 0.9300 . ?
C59 C60 1.379(5) . ?
C59 C64 1.391(5) . ?
C60 C61 1.394(5) . ?
C60 H60 0.9300 . ?
C61 C62 1.384(5) . ?
C61 H61 0.9300 . ?
C62 C63 1.377(5) . ?
C62 C65 1.502(5) . ?
C63 C64 1.386(5) . ?
C63 H63 0.9300 . ?
C64 H64 0.9300 . ?
C66 C71 1.381(5) . ?
C66 C67 1.395(5) . ?
C67 C68 1.380(5) . ?
C67 H67 0.9300 . ?
C68 C69 1.370(5) . ?
C68 H68 0.9300 . ?
C69 C70 1.389(5) . ?
C69 C72 1.522(5) . ?
C70 C71 1.356(5) . ?
C70 H70 0.9300 . ?
C71 H71 0.9300 . ?
C73 C74 1.463(5) . ?
C73 H73A 0.9700 . ?
C73 H73B 0.9700 . ?
C74 H74A 0.9700 . ?
C74 H74B 0.9700 . ?
C75 C76 1.488(5) . ?
C75 H75A 0.9700 . ?
C75 H75B 0.9700 . ?
C76 H76A 0.9700 . ?
C76 H76B 0.9700 . ?
C77 C78 1.470(5) . ?
C77 H77A 0.9700 . ?
C77 H77B 0.9700 . ?
C78 H78A 0.9700 . ?
C78 H78B 0.9700 . ?
C79 C80 1.489(5) . ?
C79 H79A 0.9700 . ?
C79 H79B 0.9700 . ?
C80 H80A 0.9700 . ?
C80 H80B 0.9700 . ?
